data_7248011
loop_
_publ_author_name
'Rana, Soumitra'
'Basu, Soumyadip'
'Bera, Aswini'
'Saha, Pinaki'
'Ghosh, Prasanta'
'Khatua, Bhanu Bhusan'
'Mukhopadhyay, Chhanda'

_publ_section_title
;
 &#x201C;On-water&#x201D; synthesis of
 thioxoimidazolidinone-isatin/ninhydrin conjugates, followed by
 temperature-induced dehydration by a ZnMnO3@Ni(OH)2 nano-catalyst
;
_journal_issue 5
_journal_name_full 'Green Chemistry'
_journal_page_first 2750
_journal_page_last 2762
_journal_paper_doi 10.1039/D3GC03730D
_journal_volume 26
_journal_year 2024
_chemical_formula_moiety 'C14 H13 N3 O2 S'
_chemical_formula_sum 'C14 H13 N3 O2 S'
_chemical_formula_weight 287.33
_space_group_crystal_system monoclinic
_space_group_IT_number 15
_space_group_name_Hall '-C 2yc'
_space_group_name_H-M_alt 'C 1 2/c 1'
_atom_sites_solution_hydrogens mixed
_audit_creation_date 2023-07-05
_audit_creation_method
;
Olex2 1.5
(compiled 2022.04.07 svn.rca3783a0 for OlexSys, GUI svn.r6498)
;
_audit_update_record
;
2023-08-21 deposited with the CCDC.	2024-01-10 downloaded from the CCDC.
;
_cell_angle_alpha 90
_cell_angle_beta 101.637(2)
_cell_angle_gamma 90
_cell_formula_units_Z 8
_cell_length_a 17.0626(12)
_cell_length_b 7.5356(5)
_cell_length_c 21.0257(14)
_cell_measurement_reflns_used 4815
_cell_measurement_temperature 293.00
_cell_measurement_theta_max 25.50
_cell_measurement_theta_min 2.44
_cell_volume 2647.9(3)
_computing_cell_refinement 'SAINT V8.38A (Bruker, 2018)'
_computing_data_reduction 'SAINT V8.38A (Bruker, 2018)'
_computing_molecular_graphics 'Olex2 1.5 (Dolomanov et al., 2009)'
_computing_publication_material 'Olex2 1.5 (Dolomanov et al., 2009)'
_computing_structure_refinement 'XL  (Sheldrick, 2008)'
_computing_structure_solution 'SHELXT 2014/5 (Sheldrick, 2014)'
_diffrn_ambient_temperature 293.00
_diffrn_detector 'Bruker APEX2 area detector'
_diffrn_detector_area_resol_mean 7.9
_diffrn_detector_type 'CCD area detector'
_diffrn_measured_fraction_theta_full 0.997
_diffrn_measured_fraction_theta_max 0.997
_diffrn_measurement_device 'three-circle diffractometer'
_diffrn_measurement_device_type 'Bruker SMART APEX2 area detector'
_diffrn_measurement_method '\w and \f scans'
_diffrn_radiation_monochromator 'mirror optics'
_diffrn_radiation_probe x-ray
_diffrn_radiation_type MoK\a
_diffrn_radiation_wavelength 0.71073
_diffrn_reflns_av_unetI/netI 0.0657
_diffrn_reflns_Laue_measured_fraction_full 0.997
_diffrn_reflns_Laue_measured_fraction_max 0.997
_diffrn_reflns_limit_h_max 19
_diffrn_reflns_limit_h_min -20
_diffrn_reflns_limit_k_max 8
_diffrn_reflns_limit_k_min 0
_diffrn_reflns_limit_l_max 24
_diffrn_reflns_limit_l_min 0
_diffrn_reflns_number 2323
_diffrn_reflns_point_group_measured_fraction_full 0.997
_diffrn_reflns_point_group_measured_fraction_max 0.997
_diffrn_reflns_theta_full 25.000
_diffrn_reflns_theta_max 25.000
_diffrn_reflns_theta_min 2.437
_diffrn_source 'microfocus sealed X-ray tube'
_diffrn_source_type 'Incoatec I\ms'
_exptl_absorpt_coefficient_mu 0.249
_exptl_absorpt_correction_T_max 0.7453
_exptl_absorpt_correction_T_min 0.6055
_exptl_absorpt_correction_type multi-scan
_exptl_absorpt_process_details
;
SADABS-2016/2 (Bruker,2016/2) was used for absorption correction.
wR2(int) was 0.1392 before and 0.0906 after correction.
The Ratio of minimum to maximum transmission is 0.8124.
The \l/2 correction factor is Not present.
;
_exptl_crystal_colour 'metallic light colourless'
_exptl_crystal_colour_lustre metallic
_exptl_crystal_colour_modifier light
_exptl_crystal_colour_primary colourless
_exptl_crystal_density_diffrn 1.442
_exptl_crystal_description block
_exptl_crystal_F_000 1200
_exptl_crystal_size_max 0.4
_exptl_crystal_size_mid 0.3
_exptl_crystal_size_min 0.2
_refine_diff_density_max 0.904
_refine_diff_density_min -0.359
_refine_diff_density_rms 0.091
_refine_ls_extinction_method none
_refine_ls_goodness_of_fit_ref 1.102
_refine_ls_hydrogen_treatment constr
_refine_ls_matrix_type full
_refine_ls_number_parameters 184
_refine_ls_number_reflns 2323
_refine_ls_number_restraints 0
_refine_ls_restrained_S_all 1.102
_refine_ls_R_factor_all 0.1053
_refine_ls_R_factor_gt 0.0709
_refine_ls_shift/su_max 0.000
_refine_ls_shift/su_mean 0.000
_refine_ls_structure_factor_coef Fsqd
_refine_ls_weighting_details 'w=1/[\s^2^(Fo^2^)+(0.0903P)^2^+0.2286P] where P=(Fo^2^+2Fc^2^)/3'
_refine_ls_weighting_scheme calc
_refine_ls_wR_factor_gt 0.1631
_refine_ls_wR_factor_ref 0.1799
_reflns_Friedel_coverage 0.000
_reflns_number_gt 1664
_reflns_number_total 2323
_reflns_threshold_expression 'I > 2\s(I)'
_cod_data_source_file d3gc03730d2.cif
_cod_data_source_block sr
_cod_depositor_comments 'Adding full bibliography for 7248010--7248012.cif.'
_cod_database_code 7248011
_shelx_shelxl_version_number 2016/6
_shelx_space_group_comment
;
The symmetry employed for this shelxl refinement is uniquely defined
by the following loop, which should always be used as a source of
symmetry information in preference to the above space-group names.
They are only intended as comments.
;
_shelx_estimated_absorpt_t_max 0.952
_shelx_estimated_absorpt_t_min 0.907
_olex2_refinement_description
;
1. Twinned data refinement
 Scales: 0.679(3)
 0.321(3)
2. Fixed Uiso
 At 1.2 times of:
  All C(H) groups, All C(H,H) groups, All N(H) groups
 At 1.5 times of:
  All C(H,H,H) groups
3.a Riding coordinates:
 N1(H1)
3.b Secondary CH2 refined with riding coordinates:
 C13(H13A,H13B)
3.c Aromatic/amide H refined with riding coordinates:
 C1(H1A), C2(H2), C3(H3), C4(H4)
3.d Idealised Me refined as rotating group:
 C12(H12A,H12B,H12C), C14(H14A,H14B,H14C)
;
_olex2_submission_special_instructions 'No special instructions were received'

loop_
_space_group_symop_operation_xyz
'x, y, z'
'-x, y, -z+1/2'
'x+1/2, y+1/2, z'
'-x+1/2, y+1/2, -z+1/2'
'-x, -y, -z'
'x, -y, z-1/2'
'-x+1/2, -y+1/2, -z'
'x+1/2, -y+1/2, z-1/2'

loop_
_atom_site_label
_atom_site_type_symbol
_atom_site_fract_x
_atom_site_fract_y
_atom_site_fract_z
_atom_site_U_iso_or_equiv
_atom_site_adp_type
_atom_site_occupancy
_atom_site_site_symmetry_order
_atom_site_calc_flag
_atom_site_refinement_flags_posn
_atom_site_refinement_flags_adp
_atom_site_refinement_flags_occupancy
_atom_site_disorder_assembly
_atom_site_disorder_group
S1 S 0.11763(8) 0.33883(18) 0.01857(5) 0.0590(5) Uani 1 1 d . . . . .
O1 O 0.40478(17) 0.2304(4) 0.18840(13) 0.0477(8) Uani 1 1 d . . . . .
O2 O 0.12264(18) 0.2112(4) 0.25089(14) 0.0562(9) Uani 1 1 d . . . . .
N1 N 0.4240(2) 0.2465(4) 0.29993(16) 0.0414(9) Uani 1 1 d . . . . .
H1 H 0.472965 0.221543 0.300547 0.050 Uiso 1 1 d R U . . .
N2 N 0.2255(2) 0.3380(4) 0.13147(14) 0.0372(8) Uani 1 1 d . . . . .
N3 N 0.1039(2) 0.2535(5) 0.14060(15) 0.0430(9) Uani 1 1 d . . . . .
C6 C 0.3792(2) 0.2834(5) 0.34654(19) 0.0365(10) Uani 1 1 d . . . . .
C13 C 0.0191(3) 0.1986(6) 0.1240(2) 0.0552(13) Uani 1 1 d . . . . .
H13A H 0.008449 0.141535 0.081743 0.066 Uiso 1 1 calc R U . . .
H13B H 0.008335 0.113491 0.155729 0.066 Uiso 1 1 calc R U . . .
C1 C 0.4040(3) 0.2950(6) 0.4126(2) 0.0478(12) Uani 1 1 d . . . . .
H1A H 0.456152 0.265372 0.432470 0.057 Uiso 1 1 calc R U . . .
C5 C 0.2990(2) 0.3197(5) 0.31585(18) 0.0336(10) Uani 1 1 d . . . . .
C2 C 0.3495(3) 0.3522(6) 0.4493(2) 0.0490(12) Uani 1 1 d . . . . .
H2 H 0.365256 0.361111 0.494173 0.059 Uiso 1 1 calc R U . . .
C7 C 0.3796(2) 0.2603(5) 0.23860(19) 0.0350(9) Uani 1 1 d . . . . .
C9 C 0.2304(2) 0.3066(5) 0.19674(18) 0.0335(9) Uani 1 1 d . . . . .
C8 C 0.2959(2) 0.3032(5) 0.24552(19) 0.0337(9) Uani 1 1 d . . . . .
C3 C 0.2716(3) 0.3961(6) 0.4194(2) 0.0485(12) Uani 1 1 d . . . . .
H3 H 0.236317 0.436893 0.444564 0.058 Uiso 1 1 calc R U . . .
C4 C 0.2458(2) 0.3801(5) 0.35293(18) 0.0377(10) Uani 1 1 d . . . . .
H4 H 0.193578 0.409521 0.333368 0.045 Uiso 1 1 calc R U . . .
C11 C 0.1492(3) 0.3104(6) 0.09632(19) 0.0413(11) Uani 1 1 d . . . . .
C12 C 0.2860(3) 0.4286(6) 0.1029(2) 0.0500(12) Uani 1 1 d . . . . .
H12A H 0.318472 0.502066 0.135089 0.075 Uiso 1 1 calc R U . . .
H12B H 0.260041 0.500957 0.067197 0.075 Uiso 1 1 calc R U . . .
H12C H 0.319118 0.342119 0.087522 0.075 Uiso 1 1 calc R U . . .
C10 C 0.1474(2) 0.2550(6) 0.20261(19) 0.0370(10) Uani 1 1 d . . . . .
C14 C -0.0342(3) 0.3537(7) 0.1227(3) 0.0705(15) Uani 1 1 d . . . . .
H14A H -0.088994 0.315354 0.112283 0.106 Uiso 1 1 calc R U . . .
H14B H -0.024506 0.436576 0.090523 0.106 Uiso 1 1 calc R U . . .
H14C H -0.023862 0.409838 0.164568 0.106 Uiso 1 1 calc R U . . .

loop_
_atom_site_aniso_label
_atom_site_aniso_U_11
_atom_site_aniso_U_22
_atom_site_aniso_U_33
_atom_site_aniso_U_23
_atom_site_aniso_U_13
_atom_site_aniso_U_12
S1 0.0601(9) 0.0786(9) 0.0329(6) 0.0008(6) -0.0035(6) 0.0089(7)
O1 0.0304(16) 0.069(2) 0.0434(17) -0.0151(15) 0.0080(14) 0.0059(15)
O2 0.0358(18) 0.089(2) 0.0423(17) 0.0041(16) 0.0041(16) -0.0126(17)
N1 0.0244(19) 0.052(2) 0.046(2) -0.0052(17) 0.0024(17) 0.0064(16)
N2 0.035(2) 0.045(2) 0.0324(18) 0.0029(15) 0.0071(16) 0.0009(17)
N3 0.0257(19) 0.067(2) 0.0339(18) -0.0006(18) 0.0003(16) 0.0007(17)
C6 0.033(2) 0.038(2) 0.036(2) 0.0021(18) 0.0017(18) 0.0013(19)
C13 0.044(3) 0.067(3) 0.051(3) -0.006(2) 0.000(2) 0.001(2)
C1 0.040(3) 0.056(3) 0.041(2) 0.006(2) -0.005(2) 0.002(2)
C5 0.034(2) 0.030(2) 0.036(2) 0.0046(17) 0.0051(18) -0.0031(18)
C2 0.059(3) 0.055(3) 0.030(2) 0.003(2) 0.002(2) -0.002(2)
C7 0.027(2) 0.036(2) 0.042(2) -0.0041(19) 0.0050(19) -0.0014(18)
C9 0.033(2) 0.038(2) 0.031(2) -0.0026(17) 0.0097(18) 0.0006(19)
C8 0.029(2) 0.037(2) 0.035(2) -0.0020(18) 0.0050(18) 0.0003(18)
C3 0.055(3) 0.056(3) 0.038(2) -0.003(2) 0.015(2) -0.003(2)
C4 0.035(2) 0.040(2) 0.038(2) 0.0036(19) 0.0065(19) -0.0010(19)
C11 0.034(2) 0.049(3) 0.038(2) -0.006(2) -0.0005(19) 0.007(2)
C12 0.053(3) 0.053(3) 0.047(3) 0.004(2) 0.017(2) -0.003(2)
C10 0.027(2) 0.049(3) 0.035(2) -0.0014(19) 0.0044(19) 0.0027(19)
C14 0.055(3) 0.070(4) 0.086(4) -0.005(3) 0.013(3) 0.010(3)

loop_
_atom_type_symbol
_atom_type_description
_atom_type_scat_dispersion_real
_atom_type_scat_dispersion_imag
_atom_type_scat_source
C C 0.0033 0.0016 'International Tables Vol C Tables 4.2.6.8 and 6.1.1.4'
H H 0.0000 0.0000 'International Tables Vol C Tables 4.2.6.8 and 6.1.1.4'
N N 0.0061 0.0033 'International Tables Vol C Tables 4.2.6.8 and 6.1.1.4'
O O 0.0106 0.0060 'International Tables Vol C Tables 4.2.6.8 and 6.1.1.4'
S S 0.1246 0.1234 'International Tables Vol C Tables 4.2.6.8 and 6.1.1.4'

loop_
_geom_angle_atom_site_label_1
_geom_angle_atom_site_label_2
_geom_angle_atom_site_label_3
_geom_angle
_geom_angle_site_symmetry_1
_geom_angle_site_symmetry_3
_geom_angle_publ_flag
C6 N1 H1 135.3 . . ?
C7 N1 H1 112.8 . . ?
C7 N1 C6 111.9(3) . . ?
C9 N2 C12 125.6(3) . . ?
C11 N2 C9 111.7(3) . . ?
C11 N2 C12 121.2(3) . . ?
C11 N3 C13 125.2(3) . . ?
C10 N3 C13 123.1(4) . . ?
C10 N3 C11 111.6(3) . . ?
N1 C6 C5 109.7(3) . . ?
C1 C6 N1 128.8(4) . . ?
C1 C6 C5 121.5(4) . . ?
N3 C13 H13A 109.5 . . ?
N3 C13 H13B 109.5 . . ?
H13A C13 H13B 108.1 . . ?
C14 C13 N3 110.7(4) . . ?
C14 C13 H13A 109.5 . . ?
C14 C13 H13B 109.5 . . ?
C6 C1 H1A 120.8 . . ?
C6 C1 C2 118.4(4) . . ?
C2 C1 H1A 120.8 . . ?
C6 C5 C8 106.1(3) . . ?
C4 C5 C6 119.2(4) . . ?
C4 C5 C8 134.1(4) . . ?
C1 C2 H2 119.7 . . ?
C3 C2 C1 120.6(4) . . ?
C3 C2 H2 119.7 . . ?
O1 C7 N1 124.8(4) . . ?
O1 C7 C8 128.5(4) . . ?
N1 C7 C8 106.5(3) . . ?
N2 C9 C10 104.9(3) . . ?
C8 C9 N2 129.2(4) . . ?
C8 C9 C10 125.6(3) . . ?
C5 C8 C7 105.9(3) . . ?
C9 C8 C5 127.9(4) . . ?
C9 C8 C7 125.9(3) . . ?
C2 C3 H3 119.5 . . ?
C4 C3 C2 121.1(4) . . ?
C4 C3 H3 119.5 . . ?
C5 C4 H4 120.5 . . ?
C3 C4 C5 119.0(4) . . ?
C3 C4 H4 120.5 . . ?
N2 C11 S1 127.2(3) . . ?
N2 C11 N3 106.2(3) . . ?
N3 C11 S1 126.6(3) . . ?
N2 C12 H12A 109.5 . . ?
N2 C12 H12B 109.5 . . ?
N2 C12 H12C 109.5 . . ?
H12A C12 H12B 109.5 . . ?
H12A C12 H12C 109.5 . . ?
H12B C12 H12C 109.5 . . ?
O2 C10 N3 125.4(4) . . ?
O2 C10 C9 129.1(4) . . ?
N3 C10 C9 105.3(3) . . ?
C13 C14 H14A 109.5 . . ?
C13 C14 H14B 109.5 . . ?
C13 C14 H14C 109.5 . . ?
H14A C14 H14B 109.5 . . ?
H14A C14 H14C 109.5 . . ?
H14B C14 H14C 109.5 . . ?

loop_
_geom_bond_atom_site_label_1
_geom_bond_atom_site_label_2
_geom_bond_distance
_geom_bond_site_symmetry_2
_geom_bond_publ_flag
S1 C11 1.629(4) . ?
O1 C7 1.238(4) . ?
O2 C10 1.221(5) . ?
N1 H1 0.8536 . ?
N1 C6 1.388(5) . ?
N1 C7 1.361(5) . ?
N2 C9 1.378(5) . ?
N2 C11 1.377(5) . ?
N2 C12 1.465(5) . ?
N3 C13 1.478(6) . ?
N3 C11 1.392(5) . ?
N3 C10 1.364(5) . ?
C6 C1 1.371(5) . ?
C6 C5 1.416(5) . ?
C13 H13A 0.9700 . ?
C13 H13B 0.9700 . ?
C13 C14 1.478(6) . ?
C1 H1A 0.9300 . ?
C1 C2 1.391(6) . ?
C5 C8 1.474(5) . ?
C5 C4 1.388(5) . ?
C2 H2 0.9300 . ?
C2 C3 1.390(6) . ?
C7 C8 1.499(5) . ?
C9 C8 1.357(5) . ?
C9 C10 1.498(6) . ?
C3 H3 0.9300 . ?
C3 C4 1.384(5) . ?
C4 H4 0.9300 . ?
C12 H12A 0.9600 . ?
C12 H12B 0.9600 . ?
C12 H12C 0.9600 . ?
C14 H14A 0.9600 . ?
C14 H14B 0.9600 . ?
C14 H14C 0.9600 . ?

loop_
_geom_torsion_atom_site_label_1
_geom_torsion_atom_site_label_2
_geom_torsion_atom_site_label_3
_geom_torsion_atom_site_label_4
_geom_torsion
_geom_torsion_site_symmetry_1
_geom_torsion_site_symmetry_2
_geom_torsion_site_symmetry_3
_geom_torsion_site_symmetry_4
_geom_torsion_publ_flag
O1 C7 C8 C5 178.0(4) . . . . ?
O1 C7 C8 C9 4.2(7) . . . . ?
N1 C6 C1 C2 173.3(4) . . . . ?
N1 C6 C5 C8 0.0(4) . . . . ?
N1 C6 C5 C4 -172.5(3) . . . . ?
N1 C7 C8 C5 2.4(4) . . . . ?
N1 C7 C8 C9 -171.3(4) . . . . ?
N2 C9 C8 C5 161.2(4) . . . . ?
N2 C9 C8 C7 -26.5(6) . . . . ?
N2 C9 C10 O2 178.3(4) . . . . ?
N2 C9 C10 N3 2.7(4) . . . . ?
C6 N1 C7 O1 -178.3(4) . . . . ?
C6 N1 C7 C8 -2.6(4) . . . . ?
C6 C1 C2 C3 0.1(7) . . . . ?
C6 C5 C8 C7 -1.5(4) . . . . ?
C6 C5 C8 C9 172.1(4) . . . . ?
C6 C5 C4 C3 -2.8(6) . . . . ?
C13 N3 C11 S1 3.6(6) . . . . ?
C13 N3 C11 N2 -176.5(4) . . . . ?
C13 N3 C10 O2 0.5(7) . . . . ?
C13 N3 C10 C9 176.3(4) . . . . ?
C1 C6 C5 C8 177.0(3) . . . . ?
C1 C6 C5 C4 4.5(6) . . . . ?
C1 C2 C3 C4 1.6(7) . . . . ?
C5 C6 C1 C2 -3.1(6) . . . . ?
C2 C3 C4 C5 -0.2(6) . . . . ?
C7 N1 C6 C1 -175.1(4) . . . . ?
C7 N1 C6 C5 1.7(5) . . . . ?
C9 N2 C11 S1 177.9(3) . . . . ?
C9 N2 C11 N3 -1.9(4) . . . . ?
C8 C5 C4 C3 -172.7(4) . . . . ?
C8 C9 C10 O2 4.4(7) . . . . ?
C8 C9 C10 N3 -171.2(4) . . . . ?
C4 C5 C8 C7 169.4(4) . . . . ?
C4 C5 C8 C9 -17.0(7) . . . . ?
C11 N2 C9 C8 173.2(4) . . . . ?
C11 N2 C9 C10 -0.4(4) . . . . ?
C11 N3 C13 C14 -87.3(5) . . . . ?
C11 N3 C10 O2 -179.8(4) . . . . ?
C11 N3 C10 C9 -4.0(5) . . . . ?
C12 N2 C9 C8 -20.5(6) . . . . ?
C12 N2 C9 C10 165.9(4) . . . . ?
C12 N2 C11 S1 10.9(6) . . . . ?
C12 N2 C11 N3 -169.0(3) . . . . ?
C10 N3 C13 C14 92.3(5) . . . . ?
C10 N3 C11 S1 -176.0(3) . . . . ?
C10 N3 C11 N2 3.8(5) . . . . ?
C10 C9 C8 C5 -26.4(6) . . . . ?
C10 C9 C8 C7 145.9(4) . . . . ?

loop_
_twin_individual_id
_twin_individual_mass_fraction_refined
1 0.679(3)
2 0.321(3)
